data_7201495
loop_
_publ_author_name
'Fu, Xiao-Fei'
'Yue, Yan-Feng'
'Guo, Rui'
'Li, Le-Le'
'Sun, Wei'
'Fang, Chen-Jie'
'Xu, Chun-Hu'
'Yan, Chun-Hua'

_publ_section_title
;
 An enhanced fluorescence in a tunable face-to-face \p&#x22EF;\p
 stacking assembly directed by the H-bonding
;
_journal_issue 11
_journal_name_full CrystEngComm
_journal_page_first 2268
_journal_paper_doi 10.1039/b910263a
_journal_volume 11
_journal_year 2009
_space_group_IT_number 1
_symmetry_cell_setting triclinic
_symmetry_Int_Tables_number 1
_symmetry_space_group_name_Hall 'P 1'
_symmetry_space_group_name_H-M 'P 1'
_audit_creation_date 2008-03-16
_audit_creation_method 'Materials Studio'
_cell_angle_alpha 90.0004
_cell_angle_beta 90.0018
_cell_angle_gamma 90.0007
_cell_length_a 15.4231
_cell_length_b 15.4042
_cell_length_c 18.4379
_cell_volume 4380.486
_cod_data_source_file ZIF-4.cif
_cod_data_source_block ZIF-4
_cod_original_sg_symbol_H-M P1
_cod_database_code 7201495

loop_
_symmetry_equiv_pos_as_xyz
x,y,z

loop_
_atom_site_label
_atom_site_type_symbol
_atom_site_fract_x
_atom_site_fract_y
_atom_site_fract_z
_atom_site_U_iso_or_equiv
_atom_site_adp_type
_atom_site_occupancy
C1 C 0.86817 0.74108 0.85188 0.00000 Uiso 1.00
H2 H 0.82559 0.79018 0.83005 0.00000 Uiso 1.00
C3 C 0.91409 0.62489 0.90617 0.00000 Uiso 1.00
H4 H 0.91143 0.56415 0.93496 0.00000 Uiso 1.00
C5 C 0.98488 0.67165 0.88285 0.00000 Uiso 1.00
H6 H 0.05305 0.65822 0.88843 0.00000 Uiso 1.00
C7 C 0.67355 0.54034 0.77002 0.00000 Uiso 1.00
H8 H 0.72021 0.57757 0.73969 0.00000 Uiso 1.00
C9 C 0.65945 0.84276 0.88462 0.00000 Uiso 1.00
H10 H 0.69860 0.86481 0.92930 0.00000 Uiso 1.00
C11 C 0.59690 0.75279 0.81071 0.00000 Uiso 1.00
H12 H 0.57641 0.69316 0.78520 0.00000 Uiso 1.00
C13 C 0.11256 0.85737 0.95478 0.00000 Uiso 1.00
H14 H 0.05682 0.83059 0.98206 0.00000 Uiso 1.00
C15 C 0.11401 0.88985 0.66618 0.00000 Uiso 1.00
H16 H 0.10737 0.95917 0.67212 0.00000 Uiso 1.00
C17 C 0.89909 0.99458 0.86327 0.00000 Uiso 1.00
H18 H 0.92226 0.98737 0.91812 0.00000 Uiso 1.00
C19 C 0.88384 0.97761 0.74712 0.00000 Uiso 1.00
H20 H 0.89546 0.95183 0.69371 0.00000 Uiso 1.00
C21 C 0.74283 0.59513 0.06571 0.00000 Uiso 1.00
H22 H 0.80903 0.57749 0.05453 0.00000 Uiso 1.00
C23 C 0.19770 0.90533 0.86996 0.00000 Uiso 1.00
H24 H 0.21851 0.92368 0.81624 0.00000 Uiso 1.00
N25 N 0.83995 0.66929 0.88639 0.00000 Uiso 1.00
N26 N 0.95531 0.74552 0.84841 0.00000 Uiso 1.00
N27 N 0.68859 0.62566 0.01191 0.00000 Uiso 1.00
N28 N 0.66361 0.55096 0.84391 0.00000 Uiso 1.00
N29 N 0.64855 0.75554 0.86966 0.00000 Uiso 1.00
N30 N 0.11502 0.87519 0.88321 0.00000 Uiso 1.00
N31 N 0.07412 0.83235 0.71299 0.00000 Uiso 1.00
N32 N 0.92985 0.94864 0.80655 0.00000 Uiso 1.00
Zn33 Zn 0.71250 0.64844 0.90622 0.00000 Uiso 1.00
Zn34 Zn 0.01872 0.85203 0.81105 0.00000 Uiso 1.00
C35 C 0.63184 0.25891 0.35188 0.00000 Uiso 1.00
H36 H 0.67440 0.20981 0.33006 0.00000 Uiso 1.00
C37 C 0.58591 0.37511 0.40616 0.00000 Uiso 1.00
H38 H 0.58858 0.43585 0.43494 0.00000 Uiso 1.00
C39 C 0.51513 0.32835 0.38284 0.00000 Uiso 1.00
H40 H 0.44696 0.34179 0.38841 0.00000 Uiso 1.00
C41 C 0.82648 0.45962 0.27001 0.00000 Uiso 1.00
H42 H 0.77984 0.42238 0.23967 0.00000 Uiso 1.00
C43 C 0.84055 0.15724 0.38462 0.00000 Uiso 1.00
H44 H 0.80139 0.13519 0.42930 0.00000 Uiso 1.00
C45 C 0.90311 0.24721 0.31072 0.00000 Uiso 1.00
H46 H 0.92361 0.30683 0.28521 0.00000 Uiso 1.00
C47 C 0.38744 0.14263 0.45478 0.00000 Uiso 1.00
H48 H 0.44318 0.16941 0.48206 0.00000 Uiso 1.00
C49 C 0.38598 0.11015 0.16619 0.00000 Uiso 1.00
H50 H 0.39262 0.04084 0.17212 0.00000 Uiso 1.00
C51 C 0.60090 0.00541 0.36326 0.00000 Uiso 1.00
H52 H 0.57772 0.01262 0.41811 0.00000 Uiso 1.00
C53 C 0.61616 0.02240 0.24711 0.00000 Uiso 1.00
H54 H 0.60454 0.04819 0.19371 0.00000 Uiso 1.00
C55 C 0.75718 0.40487 0.56570 0.00000 Uiso 1.00
H56 H 0.69097 0.42252 0.55453 0.00000 Uiso 1.00
C57 C 0.30230 0.09467 0.36996 0.00000 Uiso 1.00
H58 H 0.28149 0.07632 0.31624 0.00000 Uiso 1.00
N59 N 0.66005 0.33071 0.38639 0.00000 Uiso 1.00
N60 N 0.54469 0.25448 0.34841 0.00000 Uiso 1.00
N61 N 0.81141 0.37434 0.51191 0.00000 Uiso 1.00
N62 N 0.83640 0.44904 0.34391 0.00000 Uiso 1.00
N63 N 0.85146 0.24445 0.36967 0.00000 Uiso 1.00
N64 N 0.38498 0.12481 0.38322 0.00000 Uiso 1.00
N65 N 0.42587 0.16765 0.21299 0.00000 Uiso 1.00
N66 N 0.57014 0.05136 0.30655 0.00000 Uiso 1.00
Zn67 Zn 0.78750 0.35156 0.40622 0.00000 Uiso 1.00
Zn68 Zn 0.48128 0.14797 0.31105 0.00000 Uiso 1.00
C69 C 0.13183 0.24107 0.64815 0.00000 Uiso 1.00
H70 H 0.17441 0.29016 0.66998 0.00000 Uiso 1.00
C71 C 0.08591 0.12489 0.59384 0.00000 Uiso 1.00
H72 H 0.08856 0.06415 0.56505 0.00000 Uiso 1.00
C73 C 0.01512 0.17165 0.61717 0.00000 Uiso 1.00
H74 H 0.94695 0.15822 0.61158 0.00000 Uiso 1.00
C75 C 0.32647 0.04034 0.72999 0.00000 Uiso 1.00
H76 H 0.27982 0.07757 0.76033 0.00000 Uiso 1.00
C77 C 0.34052 0.34277 0.61539 0.00000 Uiso 1.00
H78 H 0.30134 0.36481 0.57072 0.00000 Uiso 1.00
C79 C 0.40311 0.25280 0.68928 0.00000 Uiso 1.00
H80 H 0.42362 0.19317 0.71478 0.00000 Uiso 1.00
C81 C 0.88745 0.35737 0.54523 0.00000 Uiso 1.00
H82 H 0.94318 0.33058 0.51795 0.00000 Uiso 1.00
C83 C 0.88597 0.38986 0.83381 0.00000 Uiso 1.00
H84 H 0.89260 0.45917 0.82788 0.00000 Uiso 1.00
C85 C 0.10092 0.49457 0.63673 0.00000 Uiso 1.00
H86 H 0.07776 0.48735 0.58188 0.00000 Uiso 1.00
C87 C 0.11616 0.47762 0.75289 0.00000 Uiso 1.00
H88 H 0.10453 0.45184 0.80629 0.00000 Uiso 1.00
C89 C 0.25717 0.09513 0.43430 0.00000 Uiso 1.00
H90 H 0.19096 0.07749 0.44548 0.00000 Uiso 1.00
C91 C 0.80231 0.40533 0.63004 0.00000 Uiso 1.00
H92 H 0.78150 0.42368 0.68376 0.00000 Uiso 1.00
N93 N 0.16005 0.16927 0.61363 0.00000 Uiso 1.00
N94 N 0.04468 0.24551 0.65161 0.00000 Uiso 1.00
N95 N 0.31140 0.12566 0.48810 0.00000 Uiso 1.00
N96 N 0.33641 0.05097 0.65610 0.00000 Uiso 1.00
N97 N 0.35144 0.25555 0.63034 0.00000 Uiso 1.00
N98 N 0.88499 0.37519 0.61679 0.00000 Uiso 1.00
N99 N 0.92588 0.33236 0.78702 0.00000 Uiso 1.00
N100 N 0.07016 0.44864 0.69345 0.00000 Uiso 1.00
Zn101 Zn 0.28750 0.14844 0.59379 0.00000 Uiso 1.00
Zn102 Zn 0.98129 0.35203 0.68896 0.00000 Uiso 1.00
C103 C 0.36817 0.75892 0.14814 0.00000 Uiso 1.00
H104 H 0.32559 0.70982 0.16997 0.00000 Uiso 1.00
C105 C 0.41409 0.87511 0.09385 0.00000 Uiso 1.00
H106 H 0.41143 0.93585 0.06506 0.00000 Uiso 1.00
C107 C 0.48488 0.82835 0.11718 0.00000 Uiso 1.00
H108 H 0.55305 0.84178 0.11160 0.00000 Uiso 1.00
C109 C 0.17351 0.95963 0.22999 0.00000 Uiso 1.00
H110 H 0.22015 0.92239 0.26033 0.00000 Uiso 1.00
C111 C 0.15948 0.65723 0.11539 0.00000 Uiso 1.00
H112 H 0.19866 0.63519 0.07072 0.00000 Uiso 1.00
C113 C 0.09689 0.74720 0.18927 0.00000 Uiso 1.00
H114 H 0.07637 0.80682 0.21477 0.00000 Uiso 1.00
C115 C 0.61255 0.64263 0.04523 0.00000 Uiso 1.00
H116 H 0.55682 0.66941 0.01795 0.00000 Uiso 1.00
C117 C 0.61404 0.61014 0.33381 0.00000 Uiso 1.00
H118 H 0.60742 0.54083 0.32787 0.00000 Uiso 1.00
C119 C 0.39909 0.50541 0.13673 0.00000 Uiso 1.00
H120 H 0.42227 0.51262 0.08189 0.00000 Uiso 1.00
C121 C 0.38382 0.52240 0.25288 0.00000 Uiso 1.00
H122 H 0.39543 0.54819 0.30629 0.00000 Uiso 1.00
C123 C 0.24283 0.90487 0.93430 0.00000 Uiso 1.00
H124 H 0.30904 0.92251 0.94547 0.00000 Uiso 1.00
C125 C 0.69769 0.59467 0.13005 0.00000 Uiso 1.00
H126 H 0.71851 0.57632 0.18377 0.00000 Uiso 1.00
N127 N 0.33995 0.83072 0.11362 0.00000 Uiso 1.00
N128 N 0.45531 0.75449 0.15161 0.00000 Uiso 1.00
N129 N 0.18860 0.87434 0.98810 0.00000 Uiso 1.00
N130 N 0.16360 0.94903 0.15610 0.00000 Uiso 1.00
N131 N 0.14855 0.74445 0.13033 0.00000 Uiso 1.00
N132 N 0.61502 0.62481 0.11679 0.00000 Uiso 1.00
N133 N 0.57412 0.66764 0.28702 0.00000 Uiso 1.00
N134 N 0.42985 0.55136 0.19345 0.00000 Uiso 1.00
Zn135 Zn 0.21250 0.85156 0.09379 0.00000 Uiso 1.00
Zn136 Zn 0.51872 0.64797 0.18896 0.00000 Uiso 1.00
C137 C 0.13184 0.25892 0.14812 0.00000 Uiso 1.00
H138 H 0.17441 0.20982 0.16995 0.00000 Uiso 1.00
C139 C 0.08591 0.37511 0.09383 0.00000 Uiso 1.00
H140 H 0.08857 0.43585 0.06505 0.00000 Uiso 1.00
C141 C 0.01512 0.32835 0.11716 0.00000 Uiso 1.00
H142 H 0.94695 0.34178 0.11158 0.00000 Uiso 1.00
C143 C 0.32646 0.45965 0.22999 0.00000 Uiso 1.00
H144 H 0.27981 0.42241 0.26032 0.00000 Uiso 1.00
C145 C 0.34055 0.15724 0.11538 0.00000 Uiso 1.00
H146 H 0.30139 0.13519 0.07070 0.00000 Uiso 1.00
C147 C 0.40310 0.24721 0.18929 0.00000 Uiso 1.00
H148 H 0.42360 0.30683 0.21479 0.00000 Uiso 1.00
C149 C 0.88744 0.14263 0.04522 0.00000 Uiso 1.00
H150 H 0.94318 0.16941 0.01794 0.00000 Uiso 1.00
C151 C 0.88599 0.11015 0.33382 0.00000 Uiso 1.00
H152 H 0.89262 0.04083 0.32788 0.00000 Uiso 1.00
C153 C 0.10091 0.00542 0.13673 0.00000 Uiso 1.00
H154 H 0.07774 0.01263 0.08188 0.00000 Uiso 1.00
C155 C 0.11616 0.02239 0.25289 0.00000 Uiso 1.00
H156 H 0.10453 0.04817 0.30629 0.00000 Uiso 1.00
C157 C 0.25717 0.40488 0.93430 0.00000 Uiso 1.00
H158 H 0.19097 0.42253 0.94547 0.00000 Uiso 1.00
C159 C 0.80230 0.09467 0.13004 0.00000 Uiso 1.00
H160 H 0.78149 0.07632 0.18376 0.00000 Uiso 1.00
N161 N 0.16005 0.33072 0.11361 0.00000 Uiso 1.00
N162 N 0.04469 0.25448 0.15159 0.00000 Uiso 1.00
N163 N 0.31141 0.37434 0.98809 0.00000 Uiso 1.00
N164 N 0.33640 0.44904 0.15609 0.00000 Uiso 1.00
N165 N 0.35145 0.24446 0.13033 0.00000 Uiso 1.00
N166 N 0.88498 0.12481 0.11679 0.00000 Uiso 1.00
N167 N 0.92588 0.16765 0.28701 0.00000 Uiso 1.00
N168 N 0.07015 0.05136 0.19345 0.00000 Uiso 1.00
Zn169 Zn 0.28750 0.35156 0.09378 0.00000 Uiso 1.00
Zn170 Zn 0.98128 0.14797 0.18895 0.00000 Uiso 1.00
C171 C 0.36816 0.74109 0.64811 0.00000 Uiso 1.00
H172 H 0.32559 0.79019 0.66994 0.00000 Uiso 1.00
C173 C 0.41408 0.62490 0.59383 0.00000 Uiso 1.00
H174 H 0.41142 0.56415 0.56505 0.00000 Uiso 1.00
C175 C 0.48487 0.67165 0.61716 0.00000 Uiso 1.00
H176 H 0.55304 0.65821 0.61158 0.00000 Uiso 1.00
C177 C 0.17351 0.54038 0.72999 0.00000 Uiso 1.00
H178 H 0.22015 0.57762 0.76032 0.00000 Uiso 1.00
C179 C 0.15944 0.84276 0.61538 0.00000 Uiso 1.00
H180 H 0.19860 0.86481 0.57070 0.00000 Uiso 1.00
C181 C 0.09689 0.75279 0.68928 0.00000 Uiso 1.00
H182 H 0.07639 0.69317 0.71479 0.00000 Uiso 1.00
C183 C 0.61256 0.85737 0.54522 0.00000 Uiso 1.00
H184 H 0.55683 0.83059 0.51794 0.00000 Uiso 1.00
C185 C 0.61401 0.88985 0.83381 0.00000 Uiso 1.00
H186 H 0.60737 0.95916 0.82788 0.00000 Uiso 1.00
C187 C 0.39911 0.99460 0.63674 0.00000 Uiso 1.00
H188 H 0.42230 0.98740 0.58189 0.00000 Uiso 1.00
C189 C 0.38383 0.97759 0.75288 0.00000 Uiso 1.00
H190 H 0.39544 0.95179 0.80628 0.00000 Uiso 1.00
C191 C 0.24282 0.59513 0.43429 0.00000 Uiso 1.00
H192 H 0.30903 0.57749 0.44547 0.00000 Uiso 1.00
C193 C 0.69770 0.90533 0.63003 0.00000 Uiso 1.00
H194 H 0.71851 0.92369 0.68376 0.00000 Uiso 1.00
N195 N 0.33994 0.66930 0.61361 0.00000 Uiso 1.00
N196 N 0.45531 0.74552 0.65158 0.00000 Uiso 1.00
N197 N 0.18858 0.62566 0.48809 0.00000 Uiso 1.00
N198 N 0.16360 0.55096 0.65609 0.00000 Uiso 1.00
N199 N 0.14854 0.75555 0.63033 0.00000 Uiso 1.00
N200 N 0.61502 0.87519 0.61678 0.00000 Uiso 1.00
N201 N 0.57413 0.83235 0.78700 0.00000 Uiso 1.00
N202 N 0.42986 0.94864 0.69345 0.00000 Uiso 1.00
Zn203 Zn 0.21249 0.64844 0.59378 0.00000 Uiso 1.00
Zn204 Zn 0.51873 0.85203 0.68895 0.00000 Uiso 1.00
C205 C 0.86817 0.75893 0.35185 0.00000 Uiso 1.00
H206 H 0.82559 0.70984 0.33001 0.00000 Uiso 1.00
C207 C 0.91410 0.87511 0.40616 0.00000 Uiso 1.00
H208 H 0.91144 0.93585 0.43495 0.00000 Uiso 1.00
C209 C 0.98488 0.82835 0.38283 0.00000 Uiso 1.00
H210 H 0.05305 0.84178 0.38841 0.00000 Uiso 1.00
C211 C 0.67352 0.95964 0.27000 0.00000 Uiso 1.00
H212 H 0.72016 0.92241 0.23967 0.00000 Uiso 1.00
C213 C 0.65949 0.65724 0.38461 0.00000 Uiso 1.00
H214 H 0.69867 0.63519 0.42927 0.00000 Uiso 1.00
C215 C 0.59689 0.74720 0.31073 0.00000 Uiso 1.00
H216 H 0.57636 0.80682 0.28523 0.00000 Uiso 1.00
C217 C 0.11255 0.64263 0.45477 0.00000 Uiso 1.00
H218 H 0.05681 0.66941 0.48205 0.00000 Uiso 1.00
C219 C 0.11404 0.61014 0.16619 0.00000 Uiso 1.00
H220 H 0.10741 0.54083 0.17212 0.00000 Uiso 1.00
C221 C 0.89908 0.50543 0.36327 0.00000 Uiso 1.00
H222 H 0.92224 0.51265 0.41812 0.00000 Uiso 1.00
C223 C 0.88384 0.52238 0.24711 0.00000 Uiso 1.00
H224 H 0.89546 0.54816 0.19370 0.00000 Uiso 1.00
C225 C 0.74284 0.90487 0.56570 0.00000 Uiso 1.00
H226 H 0.80904 0.92252 0.55452 0.00000 Uiso 1.00
C227 C 0.19769 0.59467 0.36996 0.00000 Uiso 1.00
H228 H 0.21850 0.57632 0.31624 0.00000 Uiso 1.00
N229 N 0.83995 0.83073 0.38637 0.00000 Uiso 1.00
N230 N 0.95531 0.75449 0.34839 0.00000 Uiso 1.00
N231 N 0.68860 0.87435 0.51190 0.00000 Uiso 1.00
N232 N 0.66359 0.94903 0.34390 0.00000 Uiso 1.00
N233 N 0.64856 0.74445 0.36966 0.00000 Uiso 1.00
N234 N 0.11501 0.62481 0.38321 0.00000 Uiso 1.00
N235 N 0.07412 0.66764 0.21298 0.00000 Uiso 1.00
N236 N 0.92984 0.55136 0.30654 0.00000 Uiso 1.00
Zn237 Zn 0.71250 0.85156 0.40621 0.00000 Uiso 1.00
Zn238 Zn 0.01871 0.64797 0.31104 0.00000 Uiso 1.00
C239 C 0.63183 0.24108 0.85187 0.00000 Uiso 1.00
H240 H 0.67441 0.29018 0.83004 0.00000 Uiso 1.00
C241 C 0.58591 0.12489 0.90616 0.00000 Uiso 1.00
H242 H 0.58857 0.06415 0.93494 0.00000 Uiso 1.00
C243 C 0.51512 0.17165 0.88283 0.00000 Uiso 1.00
H244 H 0.44695 0.15822 0.88841 0.00000 Uiso 1.00
C245 C 0.82648 0.04037 0.77001 0.00000 Uiso 1.00
H246 H 0.77984 0.07760 0.73967 0.00000 Uiso 1.00
C247 C 0.84052 0.34277 0.88462 0.00000 Uiso 1.00
H248 H 0.80135 0.36481 0.92928 0.00000 Uiso 1.00
C249 C 0.90311 0.25280 0.81072 0.00000 Uiso 1.00
H250 H 0.92362 0.19318 0.78522 0.00000 Uiso 1.00
C251 C 0.38745 0.35737 0.95477 0.00000 Uiso 1.00
H252 H 0.44318 0.33058 0.98205 0.00000 Uiso 1.00
C253 C 0.38597 0.38986 0.66619 0.00000 Uiso 1.00
H254 H 0.39260 0.45917 0.67213 0.00000 Uiso 1.00
C255 C 0.60090 0.49459 0.86327 0.00000 Uiso 1.00
H256 H 0.57772 0.48739 0.91812 0.00000 Uiso 1.00
C257 C 0.61619 0.47759 0.74712 0.00000 Uiso 1.00
H258 H 0.60458 0.45180 0.69372 0.00000 Uiso 1.00
C259 C 0.75717 0.09513 0.06570 0.00000 Uiso 1.00
H260 H 0.69096 0.07749 0.05453 0.00000 Uiso 1.00
C261 C 0.30231 0.40534 0.86996 0.00000 Uiso 1.00
H262 H 0.28150 0.42370 0.81624 0.00000 Uiso 1.00
N263 N 0.66005 0.16928 0.88638 0.00000 Uiso 1.00
N264 N 0.54469 0.24551 0.84840 0.00000 Uiso 1.00
N265 N 0.81141 0.12565 0.01190 0.00000 Uiso 1.00
N266 N 0.83640 0.05097 0.84390 0.00000 Uiso 1.00
N267 N 0.85144 0.25555 0.86967 0.00000 Uiso 1.00
N268 N 0.38499 0.37520 0.88321 0.00000 Uiso 1.00
N269 N 0.42588 0.33236 0.71299 0.00000 Uiso 1.00
N270 N 0.57016 0.44864 0.80655 0.00000 Uiso 1.00
Zn271 Zn 0.78750 0.14844 0.90621 0.00000 Uiso 1.00
Zn272 Zn 0.48128 0.35203 0.81104 0.00000 Uiso 1.00
